data_7040892
loop_
_publ_author_name
'Portius, Peter'
'Davis, Martin'

_publ_section_title
;
 Synthesis of six-coordinate mono-, bis-, and tris(tetrazolato) complexes
 via [3 + 2] cycloadditions of nitriles to silicon-bound azido ligands.
;
_journal_issue 43
_journal_name_full 'Dalton transactions (Cambridge, England : 2003)'
_journal_page_first 17141
_journal_page_last 17152
_journal_paper_doi 10.1039/c6dt02867e
_journal_volume 45
_journal_year 2016
_chemical_formula_sum 'C24 H18 N16 Si'
_chemical_formula_weight 558.63
_space_group_crystal_system monoclinic
_space_group_IT_number 15
_space_group_name_Hall '-C 2yc'
_space_group_name_H-M_alt 'C 1 2/c 1'
_symmetry_space_group_name_Hall '-C 2yc'
_symmetry_space_group_name_H-M 'C 1 2/c 1'
_atom_sites_solution_hydrogens geom
_audit_creation_method SHELXL-2014/7
_audit_update_record
;
2016-07-14 deposited with the CCDC.
2016-09-26 downloaded from the CCDC.
;
_cell_angle_alpha 90
_cell_angle_beta 99.2180(10)
_cell_angle_gamma 90
_cell_formula_units_Z 4
_cell_length_a 22.7377(5)
_cell_length_b 10.3383(2)
_cell_length_c 10.6088(2)
_cell_measurement_reflns_used 5857
_cell_measurement_temperature 87(2)
_cell_measurement_theta_max 27.1949
_cell_measurement_theta_min 2.1689
_cell_volume 2461.60(9)
_computing_structure_refinement 'SHELXL-2014/7 (Sheldrick, 2014)'
_diffrn_ambient_temperature 87(2)
_diffrn_measured_fraction_theta_full 1.000
_diffrn_measured_fraction_theta_max 1.000
_diffrn_measurement_device_type 'Bruker APEX-II CCD'
_diffrn_radiation_type MoK\a
_diffrn_radiation_wavelength 0.71073
_diffrn_reflns_av_R_equivalents 0.0328
_diffrn_reflns_av_unetI/netI 0.0248
_diffrn_reflns_Laue_measured_fraction_full 1.000
_diffrn_reflns_Laue_measured_fraction_max 1.000
_diffrn_reflns_limit_h_max 28
_diffrn_reflns_limit_h_min -29
_diffrn_reflns_limit_k_max 13
_diffrn_reflns_limit_k_min -13
_diffrn_reflns_limit_l_max 13
_diffrn_reflns_limit_l_min -13
_diffrn_reflns_number 15600
_diffrn_reflns_point_group_measured_fraction_full 1.000
_diffrn_reflns_point_group_measured_fraction_max 1.000
_diffrn_reflns_theta_full 25.000
_diffrn_reflns_theta_max 27.518
_diffrn_reflns_theta_min 2.169
_diffrn_source 'fine-focus sealed tube'
_exptl_absorpt_coefficient_mu 0.148
_exptl_absorpt_correction_T_max 0.9912
_exptl_absorpt_correction_T_min 0.9459
_exptl_absorpt_correction_type multi-scan
_exptl_absorpt_process_details sadabs
_exptl_crystal_colour colourless
_exptl_crystal_density_diffrn 1.507
_exptl_crystal_density_method 'not measured'
_exptl_crystal_description needle
_exptl_crystal_F_000 1152
_exptl_crystal_size_max 0.380
_exptl_crystal_size_mid 0.230
_exptl_crystal_size_min 0.060
_exptl_transmission_factor_max 0.7456
_exptl_transmission_factor_min 0.6541
_refine_diff_density_max 0.343
_refine_diff_density_min -0.326
_refine_diff_density_rms 0.047
_refine_ls_extinction_method none
_refine_ls_goodness_of_fit_ref 1.081
_refine_ls_hydrogen_treatment constr
_refine_ls_matrix_type full
_refine_ls_number_parameters 391
_refine_ls_number_reflns 2839
_refine_ls_number_restraints 603
_refine_ls_restrained_S_all 1.071
_refine_ls_R_factor_all 0.0552
_refine_ls_R_factor_gt 0.0436
_refine_ls_shift/su_max 0.042
_refine_ls_shift/su_mean 0.002
_refine_ls_structure_factor_coef Fsqd
_refine_ls_weighting_details 'w=1/[\s^2^(Fo^2^)+(0.0765P)^2^+1.5081P] where P=(Fo^2^+2Fc^2^)/3'
_refine_ls_weighting_scheme calc
_refine_ls_wR_factor_gt 0.1192
_refine_ls_wR_factor_ref 0.1307
_reflns_Friedel_coverage 0.000
_reflns_number_gt 2337
_reflns_number_total 2839
_reflns_threshold_expression 'I > 2\s(I)'
_cod_data_source_file c6dt02867e2.cif
_cod_data_source_block ch1ppx80_0m
_cod_depositor_comments 'Adding full bibliography for 7040891--7040897.cif.'
_cod_database_code 7040892
_shelx_shelxl_version_number 2014/7
_shelx_space_group_comment
;
The symmetry employed for this shelxl refinement is uniquely defined
by the following loop, which should always be used as a source of
symmetry information in preference to the above space-group names.
They are only intended as comments.
;
_shelx_estimated_absorpt_t_min 0.946
_shelx_estimated_absorpt_t_max 0.991

loop_
_space_group_symop_operation_xyz
'x, y, z'
'-x, y, -z+1/2'
'x+1/2, y+1/2, z'
'-x+1/2, y+1/2, -z+1/2'
'-x, -y, -z'
'x, -y, z-1/2'
'-x+1/2, -y+1/2, -z'
'x+1/2, -y+1/2, z-1/2'

loop_
_atom_site_label
_atom_site_type_symbol
_atom_site_fract_x
_atom_site_fract_y
_atom_site_fract_z
_atom_site_U_iso_or_equiv
_atom_site_adp_type
_atom_site_occupancy
_atom_site_site_symmetry_order
_atom_site_calc_flag
_atom_site_refinement_flags_posn
_atom_site_refinement_flags_adp
_atom_site_refinement_flags_occupancy
_atom_site_disorder_assembly
_atom_site_disorder_group
Si1 Si 0.0000 0.1309 0.2500 0.0195(4) Uani 0.55 2 d S T P A 1
Si1A Si 0.0000 0.1101 0.2500 0.0186(5) Uani 0.45 2 d S T P B 2
N1 N -0.0673(3) -0.1883(6) 0.3191(5) 0.0347(11) Uani 0.460(4) 1 d . U P A 1
N2 N -0.0483(4) -0.0850(8) 0.3318(6) 0.0241(10) Uani 0.460(4) 1 d . U P A 1
N3 N -0.0305(6) 0.0221(9) 0.3548(13) 0.0245(11) Uani 0.460(4) 1 d . U P A 1
N4 N -0.0273(8) 0.2793(9) 0.3404(16) 0.0232(16) Uani 0.460(4) 1 d . U P A 1
C1 C -0.0583(3) 0.2679(6) 0.4296(7) 0.0320(9) Uani 0.460(4) 1 d . U P A 1
H1 H -0.0646 0.1858 0.4654 0.038 Uiso 0.460(4) 1 calc R U P A 1
C2 C -0.0826(2) 0.3787(6) 0.4726(5) 0.0324(7) Uani 0.460(4) 1 d . U P A 1
H2 H -0.1066 0.3745 0.5379 0.039 Uiso 0.460(4) 1 calc R U P A 1
C3 C -0.0712(2) 0.4953(5) 0.4189(5) 0.0313(8) Uani 0.460(4) 1 d . U P A 1
H3 H -0.0884 0.5725 0.4452 0.038 Uiso 0.460(4) 1 calc R U P A 1
C4 C -0.0344(2) 0.5001(5) 0.3260(5) 0.0297(8) Uani 0.460(4) 1 d . U P A 1
H4 H -0.0250 0.5808 0.2913 0.036 Uiso 0.460(4) 1 calc R U P A 1
C5 C -0.0117(3) 0.3864(7) 0.2846(6) 0.0271(10) Uani 0.460(4) 1 d . U P A 1
N1A N -0.0654(3) -0.2115(5) 0.2792(4) 0.0341(10) Uani 0.540(4) 1 d . U P B 2
N2A N -0.0481(4) -0.1118(6) 0.3084(6) 0.0242(9) Uani 0.540(4) 1 d . U P B 2
N3A N -0.0284(5) -0.0046(7) 0.3478(10) 0.0223(10) Uani 0.540(4) 1 d . U P B 2
N4A N -0.0301(7) 0.2480(8) 0.3445(14) 0.0245(13) Uani 0.540(4) 1 d . U P B 2
C5A C -0.0247(2) 0.3781(6) 0.3123(5) 0.0282(9) Uani 0.540(4) 1 d . U P B 2
C1A C -0.0634(3) 0.2323(4) 0.4453(6) 0.0284(8) Uani 0.540(4) 1 d . U P B 2
H1A H -0.0675 0.1471 0.4763 0.034 Uiso 0.540(4) 1 calc R U P A 2
C2A C -0.09040(18) 0.3323(4) 0.5022(4) 0.0312(7) Uani 0.540(4) 1 d . U P B 2
H2A H -0.1122 0.3154 0.5697 0.037 Uiso 0.540(4) 1 calc R U P A 2
C3A C -0.08492(18) 0.4562(5) 0.4586(4) 0.0321(7) Uani 0.540(4) 1 d . U P B 2
H3A H -0.1046 0.5252 0.4938 0.038 Uiso 0.540(4) 1 calc R U P A 2
C4A C -0.0512(2) 0.4818(4) 0.3644(4) 0.0313(7) Uani 0.540(4) 1 d . U P B 2
H4A H -0.0463 0.5678 0.3362 0.038 Uiso 0.540(4) 1 calc R U P A 2
C6 C -0.1543(7) 0.0996(13) 0.0191(15) 0.0188(15) Uani 0.460(4) 1 d . U P A 1
N6 N -0.0760(4) 0.1428(8) 0.1355(11) 0.0210(8) Uani 0.460(4) 1 d . U P A 1
N7 N -0.10571(18) 0.2542(4) 0.1147(4) 0.0241(7) Uani 0.460(4) 1 d . U P A 1
N8 N -0.15566(18) 0.2294(4) 0.0366(4) 0.0245(7) Uani 0.460(4) 1 d . U P A 1
N5 N -0.1058(4) 0.0438(6) 0.0739(7) 0.0211(8) Uani 0.460(4) 1 d . U P A 1
C6A C -0.1487(6) 0.0706(11) 0.0066(13) 0.0215(14) Uani 0.540(4) 1 d . U P B 2
N6A N -0.0706(4) 0.1246(7) 0.1337(10) 0.0226(8) Uani 0.540(4) 1 d . U P B 2
N7A N -0.09479(17) 0.2318(4) 0.0796(3) 0.0268(6) Uani 0.540(4) 1 d . U P B 2
N8A N -0.14395(16) 0.1994(4) 0.0021(3) 0.0274(6) Uani 0.540(4) 1 d . U P B 2
N5A N -0.1033(3) 0.0199(5) 0.0924(5) 0.0217(8) Uani 0.540(4) 1 d . U P B 2
C7 C -0.20170(7) 0.0316(2) -0.07238(19) 0.0239(7) Uani 0.523(4) 1 d G U P A 1
C8 C -0.26023(8) 0.07349(17) -0.07943(19) 0.0269(6) Uani 0.523(4) 1 d G U P A 1
H8 H -0.2692 0.1441 -0.0285 0.032 Uiso 0.516 1 calc R U P A 1
C9 C -0.30562(7) 0.0120(2) -0.1610(2) 0.0287(6) Uani 0.516 1 d G U P A 1
H9 H -0.3456 0.0406 -0.1658 0.034 Uiso 0.516 1 calc R U P A 1
C10 C -0.29247(8) -0.0914(2) -0.23551(19) 0.0320(6) Uani 0.516 1 d G U P A 1
H10 H -0.3235 -0.1334 -0.2913 0.038 Uiso 0.516 1 calc R U P A 1
C11 C -0.23394(9) -0.13326(17) -0.22847(19) 0.0323(6) Uani 0.516 1 d G U P A 1
H11 H -0.2250 -0.2039 -0.2794 0.039 Uiso 0.516 1 calc R U P A 1
C12 C -0.18856(7) -0.0717(2) -0.1469(2) 0.0284(6) Uani 0.516 1 d G U P A 1
H12 H -0.1486 -0.1003 -0.1421 0.034 Uiso 0.516 1 calc R U P A 1
C7A C -0.1998(4) -0.0001(10) -0.0575(10) 0.0253(9) Uani 0.1475 1 d G U P B 2
C8A C -0.2394(4) 0.0644(7) -0.1499(8) 0.0271(8) Uani 0.1475 1 d G U P B 2
H8A H -0.2328 0.1527 -0.1682 0.033 Uiso 0.1475 1 calc R U P B 2
C9A C -0.2886(3) -0.0001(8) -0.2154(8) 0.0291(9) Uani 0.1475 1 d G U P B 2
H9A H -0.3156 0.0440 -0.2786 0.035 Uiso 0.1475 1 calc R U P B 2
C10A C -0.2982(4) -0.1293(8) -0.1886(9) 0.0355(10) Uani 0.1475 1 d G U P B 2
H10A H -0.3319 -0.1734 -0.2335 0.043 Uiso 0.1475 1 calc R U P B 2
C11A C -0.2587(6) -0.1939(8) -0.0963(12) 0.0365(9) Uani 0.1475 1 d G U P B 2
H11A H -0.2653 -0.2822 -0.0780 0.044 Uiso 0.1475 1 calc R U P B 2
C12A C -0.2095(6) -0.1293(11) -0.0307(12) 0.032(5) Uani 0.1475 1 d G . P B 2
H12A H -0.1824 -0.1734 0.0324 0.038 Uiso 0.1475 1 calc R U P B 2
C7B C -0.1952(2) -0.0145(4) -0.0632(4) 0.0249(8) Uani 0.340(3) 1 d G U P B 3
C8B C -0.21850(15) 0.0198(3) -0.1879(3) 0.0271(7) Uani 0.340(3) 1 d G U P B 3
H8B H -0.2058 0.0972 -0.2236 0.033 Uiso 0.340(3) 1 calc R U P B 3
C9B C -0.26040(16) -0.0592(3) -0.2604(3) 0.0305(8) Uani 0.340(3) 1 d G U P B 3
H9B H -0.2763 -0.0358 -0.3456 0.037 Uiso 0.340(3) 1 calc R U P B 3
C10B C -0.27897(17) -0.1726(3) -0.2082(4) 0.0352(8) Uani 0.340(3) 1 d G U P B 3
H10B H -0.3076 -0.2266 -0.2577 0.042 Uiso 0.340(3) 1 calc R U P B 3
C11B C -0.2556(3) -0.2068(4) -0.0835(4) 0.0399(8) Uani 0.340(3) 1 d G U P B 3
H11B H -0.2683 -0.2843 -0.0478 0.048 Uiso 0.340(3) 1 calc R U P B 3
C12B C -0.2137(3) -0.1278(5) -0.0110(4) 0.038(3) Uani 0.340(3) 1 d G . P B 3
H12B H -0.1978 -0.1512 0.0742 0.046 Uiso 0.340(3) 1 calc R U P B 3

loop_
_atom_site_aniso_label
_atom_site_aniso_U_11
_atom_site_aniso_U_22
_atom_site_aniso_U_33
_atom_site_aniso_U_23
_atom_site_aniso_U_13
_atom_site_aniso_U_12
Si1 0.0195(10) 0.0186(5) 0.0205(10) 0.000 0.0035(8) 0.000
Si1A 0.0193(12) 0.0195(7) 0.0149(11) 0.000 -0.0041(9) 0.000
N1 0.0425(19) 0.027(2) 0.036(3) 0.002(2) 0.011(2) -0.0008(17)
N2 0.0238(12) 0.026(3) 0.023(2) 0.0035(17) 0.0056(16) 0.0044(17)
N3 0.0239(14) 0.026(3) 0.0232(17) 0.002(2) 0.0045(13) 0.002(2)
N4 0.024(2) 0.010(4) 0.031(2) -0.009(4) -0.0092(17) 0.008(4)
C1 0.0268(15) 0.0363(19) 0.0309(16) -0.0044(16) -0.0011(13) 0.0047(16)
C2 0.0278(13) 0.0356(17) 0.0325(15) -0.0054(14) 0.0007(11) 0.0036(14)
C3 0.0256(15) 0.0345(15) 0.0321(17) -0.0096(13) -0.0006(12) 0.0028(12)
C4 0.0235(17) 0.0356(14) 0.0279(17) -0.0116(13) -0.0028(12) 0.0035(13)
C5 0.022(2) 0.0312(15) 0.025(2) -0.0078(14) -0.0073(14) 0.0055(15)
N1A 0.0399(17) 0.031(2) 0.030(2) -0.0048(16) -0.0001(19) -0.0041(15)
N2A 0.0248(11) 0.024(2) 0.0232(18) -0.0007(14) 0.0015(14) 0.0026(16)
N3A 0.0250(13) 0.021(3) 0.0207(14) -0.0003(19) 0.0035(11) 0.0053(18)
N4A 0.0293(17) 0.009(4) 0.0305(14) 0.001(3) -0.0104(12) 0.005(3)
C5A 0.0232(18) 0.0327(14) 0.0251(18) -0.0012(13) -0.0076(12) 0.0032(13)
C1A 0.0265(14) 0.0277(18) 0.0311(15) -0.0006(14) 0.0044(12) 0.0056(15)
C2A 0.0292(13) 0.0312(16) 0.0317(14) -0.0030(12) 0.0004(11) 0.0061(12)
C3A 0.0313(14) 0.0322(16) 0.0297(15) -0.0033(13) -0.0042(11) 0.0066(13)
C4A 0.0287(16) 0.0326(12) 0.0295(16) -0.0028(12) -0.0049(12) 0.0030(11)
C6 0.016(3) 0.030(5) 0.012(3) -0.013(3) 0.0068(18) 0.002(3)
N6 0.0182(14) 0.0223(17) 0.0211(11) 0.0018(13) -0.0009(11) 0.0005(12)
N7 0.0221(13) 0.0232(13) 0.0252(14) 0.0003(11) -0.0018(11) 0.0046(10)
N8 0.0230(14) 0.0231(15) 0.0253(16) -0.0038(11) -0.0025(11) 0.0036(11)
N5 0.0190(12) 0.0220(17) 0.0214(15) 0.0018(12) 0.0007(12) 0.0019(13)
C6A 0.020(3) 0.032(5) 0.015(3) -0.006(3) 0.0100(17) 0.002(3)
N6A 0.0204(14) 0.0241(17) 0.0220(10) 0.0046(13) -0.0001(11) 0.0019(12)
N7A 0.0262(12) 0.0263(13) 0.0250(13) 0.0039(10) -0.0046(10) 0.0030(10)
N8A 0.0242(13) 0.0282(15) 0.0269(14) 0.0032(11) -0.0050(10) 0.0048(11)
N5A 0.0166(12) 0.0265(19) 0.0203(16) 0.0016(12) -0.0020(12) 0.0021(14)
C7 0.0215(11) 0.0292(14) 0.0210(11) 0.0017(10) 0.0033(9) -0.0043(10)
C8 0.0229(11) 0.0337(12) 0.0233(11) 0.0007(9) 0.0011(9) -0.0011(9)
C9 0.0234(12) 0.0383(13) 0.0235(12) 0.0033(10) 0.0007(10) -0.0036(10)
C10 0.0306(13) 0.0356(14) 0.0274(13) 0.0042(12) -0.0027(11) -0.0127(12)
C11 0.0340(12) 0.0338(12) 0.0277(11) -0.0011(10) 0.0004(10) -0.0089(10)
C12 0.0276(14) 0.0312(14) 0.0259(14) -0.0002(11) 0.0025(11) -0.0017(12)
C7A 0.0213(15) 0.0329(17) 0.0214(15) 0.0026(15) 0.0022(14) -0.0028(15)
C8A 0.0229(14) 0.0345(15) 0.0230(13) 0.0018(13) 0.0006(12) -0.0021(13)
C9A 0.0246(16) 0.0365(17) 0.0245(16) 0.0001(15) -0.0011(15) -0.0020(15)
C10A 0.0324(17) 0.0393(18) 0.0325(17) 0.0021(16) -0.0016(16) -0.0125(16)
C11A 0.0336(17) 0.0402(17) 0.0333(16) 0.0057(16) -0.0015(15) -0.0146(15)
C12A 0.023(9) 0.060(14) 0.012(5) 0.003(6) 0.001(6) 0.000(8)
C7B 0.0190(13) 0.0339(17) 0.0216(13) 0.0046(13) 0.0027(11) -0.0023(13)
C8B 0.0247(13) 0.0341(14) 0.0218(12) 0.0014(11) 0.0014(11) -0.0026(11)
C9B 0.0271(16) 0.0395(16) 0.0235(14) 0.0008(13) -0.0002(13) -0.0022(14)
C10B 0.0316(16) 0.0400(16) 0.0325(15) 0.0015(14) 0.0005(13) -0.0109(14)
C11B 0.0353(16) 0.0450(16) 0.0367(16) 0.0088(14) -0.0023(14) -0.0172(14)
C12B 0.027(4) 0.051(6) 0.033(4) 0.024(3) -0.007(3) -0.020(4)

loop_
_atom_type_symbol
_atom_type_description
_atom_type_scat_dispersion_real
_atom_type_scat_dispersion_imag
_atom_type_scat_source
C C 0.0033 0.0016 'International Tables Vol C Tables 4.2.6.8 and 6.1.1.4'
H H 0.0000 0.0000 'International Tables Vol C Tables 4.2.6.8 and 6.1.1.4'
N N 0.0061 0.0033 'International Tables Vol C Tables 4.2.6.8 and 6.1.1.4'
Si Si 0.0817 0.0704 'International Tables Vol C Tables 4.2.6.8 and 6.1.1.4'

loop_
_geom_angle_atom_site_label_1
_geom_angle_atom_site_label_2
_geom_angle_atom_site_label_3
_geom_angle
_geom_angle_site_symmetry_1
_geom_angle_site_symmetry_3
N3 Si1 N3 102.6(6) . 2
N3 Si1 N6 91.9(5) . .
N3 Si1 N6 92.6(5) 2 .
N3 Si1 N6 92.6(5) . 2
N3 Si1 N6 91.9(5) 2 2
N6 Si1 N6 172.8(5) . 2
N3 Si1 N4 90.2(5) . .
N3 Si1 N4 167.3(5) 2 .
N6 Si1 N4 86.4(6) . .
N6 Si1 N4 87.9(6) 2 .
N3 Si1 N4 167.3(5) . 2
N3 Si1 N4 90.2(5) 2 2
N6 Si1 N4 87.9(6) . 2
N6 Si1 N4 86.4(6) 2 2
N4 Si1 N4 77.1(8) . 2
N3A Si1A N3A 95.6(5) . 2
N3A Si1A N6A 94.9(5) . .
N3A Si1A N6A 91.3(4) 2 .
N3A Si1A N6A 91.3(4) . 2
N3A Si1A N6A 94.9(5) 2 2
N6A Si1A N6A 170.8(5) . 2
N3A Si1A N4A 174.4(4) . 2
N3A Si1A N4A 89.8(4) 2 2
N6A Si1A N4A 86.4(5) . 2
N6A Si1A N4A 86.8(5) 2 2
N3A Si1A N4A 89.8(4) . .
N3A Si1A N4A 174.4(4) 2 .
N6A Si1A N4A 86.8(5) . .
N6A Si1A N4A 86.4(5) 2 .
N4A Si1A N4A 84.8(7) 2 .
N1 N2 N3 174.2(7) . .
N2 N3 Si1 127.3(8) . .
C1 N4 C5 128.9(11) . .
C1 N4 Si1 123.1(7) . .
C5 N4 Si1 107.8(11) . .
N4 C1 C2 117.8(6) . .
N4 C1 H1 121.1 . .
C2 C1 H1 121.1 . .
C3 C2 C1 118.7(5) . .
C3 C2 H2 120.7 . .
C1 C2 H2 120.7 . .
C2 C3 C4 119.9(4) . .
C2 C3 H3 120.1 . .
C4 C3 H3 120.1 . .
C5 C4 C3 119.5(4) . .
C5 C4 H4 120.3 . .
C3 C4 H4 120.3 . .
C5 C5 N4 123.6(7) 2 .
C5 C5 C4 121.1(3) 2 .
N4 C5 C4 115.2(8) . .
N1A N2A N3A 176.3(6) . .
N2A N3A Si1A 123.2(7) . .
C5A N4A C1A 112.0(10) . .
C5A N4A Si1A 122.1(10) . .
C1A N4A Si1A 125.8(5) . .
C4A C5A N4A 125.8(8) . .
C4A C5A C5A 129.1(3) . 2
N4A C5A C5A 105.1(7) . 2
C2A C1A N4A 124.7(5) . .
C2A C1A H1A 117.6 . .
N4A C1A H1A 117.6 . .
C3A C2A C1A 118.5(4) . .
C3A C2A H2A 120.7 . .
C1A C2A H2A 120.7 . .
C2A C3A C4A 120.9(4) . .
C2A C3A H3A 119.6 . .
C4A C3A H3A 119.6 . .
C3A C4A C5A 117.9(4) . .
C3A C4A H4A 121.1 . .
C5A C4A H4A 121.1 . .
N5 C6 N8 114.6(12) . .
N5 C6 C7 123.5(9) . .
N8 C6 C7 121.4(11) . .
N7 N6 N5 112.0(7) . .
N7 N6 Si1 122.1(6) . .
N5 N6 Si1 125.8(5) . .
N8 N7 N6 107.4(5) . .
N7 N8 C6 104.0(8) . .
C6 N5 N6 101.9(7) . .
N8A C6A N5A 110.4(10) . .
N8A C6A C7A 123.4(11) . .
N5A C6A C7A 125.7(10) . .
N7A N6A N5A 111.2(6) . .
N7A N6A Si1A 127.3(6) . .
N5A N6A Si1A 121.5(4) . .
N8A N7A N6A 108.0(4) . .
N7A N8A C6A 107.2(7) . .
C6A N5A N6A 103.2(7) . .
C8 C7 C12 120.0 . .
C8 C7 C6 118.0(4) . .
C12 C7 C6 121.9(4) . .
C9 C8 C7 120.0 . .
C9 C8 H8 120.0 . .
C7 C8 H8 120.0 . .
C8 C9 C10 120.0 . .
C8 C9 H9 120.0 . .
C10 C9 H9 120.0 . .
C9 C10 C11 120.0 . .
C9 C10 H10 120.0 . .
C11 C10 H10 120.0 . .
C12 C11 C10 120.0 . .
C12 C11 H11 120.0 . .
C10 C11 H11 120.0 . .
C11 C12 C7 120.0 . .
C11 C12 H12 120.0 . .
C7 C12 H12 120.0 . .
C8A C7A C12A 120.0 . .
C8A C7A C6A 118.0(8) . .
C12A C7A C6A 122.0(8) . .
C9A C8A C7A 120.0 . .
C9A C8A H8A 120.0 . .
C7A C8A H8A 120.0 . .
C8A C9A C10A 120.0 . .
C8A C9A H9A 120.0 . .
C10A C9A H9A 120.0 . .
C11A C10A C9A 120.0 . .
C11A C10A H10A 120.0 . .
C9A C10A H10A 120.0 . .
C10A C11A C12A 120.0 . .
C10A C11A H11A 120.0 . .
C12A C11A H11A 120.0 . .
C11A C12A C7A 120.0 . .
C11A C12A H12A 120.0 . .
C7A C12A H12A 120.0 . .
C8B C7B C12B 120.0 . .
C9B C8B C7B 120.0 . .
C9B C8B H8B 120.0 . .
C7B C8B H8B 120.0 . .
C10B C9B C8B 120.0 . .
C10B C9B H9B 120.0 . .
C8B C9B H9B 120.0 . .
C9B C10B C11B 120.0 . .
C9B C10B H10B 120.0 . .
C11B C10B H10B 120.0 . .
C10B C11B C12B 120.0 . .
C10B C11B C11B 161.7(5) . 7_445
C12B C11B C11B 77.8(5) . 7_445
C10B C11B H11B 120.0 . .
C12B C11B H11B 120.0 . .
C11B C11B H11B 42.4 7_445 .
C11B C12B C7B 120.0 . .
C11B C12B H12B 120.0 . .
C7B C12B H12B 120.0 . .

loop_
_geom_bond_atom_site_label_1
_geom_bond_atom_site_label_2
_geom_bond_distance
_geom_bond_site_symmetry_2
Si1 N3 1.797(13) .
Si1 N3 1.797(13) 2
Si1 N6 1.950(10) .
Si1 N6 1.950(10) 2
Si1 N4 1.962(14) .
Si1 N4 1.962(14) 2
Si1A N3A 1.764(11) .
Si1A N3A 1.764(11) 2
Si1A N6A 1.867(9) .
Si1A N6A 1.867(9) 2
Si1A N4A 1.931(14) 2
Si1A N4A 1.931(14) .
N1 N2 1.152(8) .
N2 N3 1.191(7) .
N4 C1 1.274(19) .
N4 C5 1.330(13) .
C1 C2 1.380(8) .
C1 H1 0.9500 .
C2 C3 1.376(7) .
C2 H2 0.9500 .
C3 C4 1.391(6) .
C3 H3 0.9500 .
C4 C5 1.385(7) .
C4 H4 0.9500 .
C5 C5 0.971(11) 2
N1A N2A 1.129(6) .
N2A N3A 1.242(6) .
N4A C5A 1.398(9) .
N4A C1A 1.414(17) .
C5A C4A 1.388(7) .
C5A C5A 1.866(10) 2
C1A C2A 1.389(6) .
C1A H1A 0.9500 .
C2A C3A 1.375(5) .
C2A H2A 0.9500 .
C3A C4A 1.379(6) .
C3A H3A 0.9500 .
C4A H4A 0.9500 .
C6 N5 1.296(17) .
C6 N8 1.356(12) .
C6 C7 1.505(16) .
N6 N7 1.336(7) .
N6 N5 1.338(10) .
N7 N8 1.319(5) .
C6A N8A 1.338(12) .
C6A N5A 1.367(15) .
C6A C7A 1.447(17) .
C6A C7B 1.479(15) .
N6A N7A 1.327(7) .
N6A N5A 1.346(9) .
N7A N8A 1.320(4) .
C7 C8 1.3900 .
C7 C12 1.3900 .
C8 C9 1.3900 .
C8 H8 0.9500 .
C9 C10 1.3900 .
C9 H9 0.9500 .
C10 C11 1.3900 .
C10 H10 0.9500 .
C11 C12 1.3900 .
C11 H11 0.9500 .
C12 H12 0.9500 .
C7A C8A 1.3900 .
C7A C12A 1.3900 .
C8A C9A 1.3900 .
C8A H8A 0.9500 .
C9A C10A 1.3900 .
C9A H9A 0.9500 .
C10A C11A 1.3900 .
C10A H10A 0.9500 .
C11A C12A 1.3900 .
C11A H11A 0.9500 .
C12A H12A 0.9500 .
C7B C8B 1.3900 .
C7B C12B 1.3900 .
C8B C9B 1.3900 .
C8B H8B 0.9500 .
C9B C10B 1.3900 .
C9B H9B 0.9500 .
C10B C11B 1.3900 .
C10B H10B 0.9500 .
C11B C12B 1.3900 .
C11B C11B 1.964(7) 7_445
C11B H11B 0.9500 .
C12B H12B 0.9500 .
